data_4320080
loop_
_publ_author_name
'Edit Y. Tshuva'
'Israel Goldberg'
'Moshe Kol'
'Zeev Goldschmidt'

_publ_section_title
;
 Coordination Chemistry of Amine Bis(phenolate) Titanium Complexes: Tuning
 Complex Type and Structure by Ligand Modification
;
_journal_name_full 'Inorganic Chemistry'
_journal_page_first 4263
_journal_page_last 4270
_journal_paper_doi 10.1021/ic010210s
_journal_volume 40
_journal_year 2001
_chemical_formula_sum 'C28 H44 N2 O4 Ti'
_chemical_formula_weight 520.55
_chemical_name_systematic
;
  ?
;
_space_group_IT_number 14
_symmetry_cell_setting monoclinic
_symmetry_space_group_name_Hall '-P 2ybc'
_symmetry_space_group_name_H-M 'P 1 21/c 1'
_atom_sites_solution_hydrogens geom
_atom_sites_solution_primary direct
_atom_sites_solution_secondary difmap
_audit_creation_method SHELXL-97
_cell_angle_alpha 90.000(10)
_cell_angle_beta 102.897(10)
_cell_angle_gamma 90.000(10)
_cell_formula_units_Z 4
_cell_length_a 10.8020(10)
_cell_length_b 23.3450(10)
_cell_length_c 11.3840(10)
_cell_measurement_reflns_used 8448
_cell_measurement_temperature 120
_cell_measurement_theta_max 32.06
_cell_measurement_theta_min 1.93
_cell_volume 2798.3(4)
_computing_cell_refinement Denzo
_computing_data_collection 'Collect, Nonius B.V.'
_computing_data_reduction Denzo
_computing_structure_refinement 'SHELXL-97 (Sheldrick, 1997)'
_computing_structure_solution SIR-92
_diffrn_ambient_temperature 120
_diffrn_detector_area_resol_mean '56 microns'
_diffrn_measured_fraction_theta_full 0.848
_diffrn_measured_fraction_theta_max 0.848
_diffrn_measurement_device_type KappaCCD
_diffrn_measurement_method '1 deg. Phi & Omega scans'
_diffrn_radiation_monochromator graphite
_diffrn_radiation_source 'fine-focus sealed tube'
_diffrn_radiation_type MoK\a
_diffrn_radiation_wavelength 0.71070
_diffrn_reflns_av_R_equivalents 0.0000
_diffrn_reflns_av_sigmaI/netI 0.0356
_diffrn_reflns_limit_h_max 15
_diffrn_reflns_limit_h_min 0
_diffrn_reflns_limit_k_max 33
_diffrn_reflns_limit_k_min 0
_diffrn_reflns_limit_l_max 14
_diffrn_reflns_limit_l_min -15
_diffrn_reflns_number 8448
_diffrn_reflns_theta_full 32.06
_diffrn_reflns_theta_max 32.06
_diffrn_reflns_theta_min 1.93
_exptl_absorpt_coefficient_mu 0.340
_exptl_absorpt_correction_type none
_exptl_crystal_colour colorless
_exptl_crystal_density_diffrn 1.236
_exptl_crystal_density_method 'not measured'
_exptl_crystal_description prisms
_exptl_crystal_F_000 1120
_exptl_crystal_size_max 0.40
_exptl_crystal_size_mid 0.30
_exptl_crystal_size_min 0.15
_refine_diff_density_max 0.979
_refine_diff_density_min -0.680
_refine_diff_density_rms 0.106
_refine_ls_extinction_method none
_refine_ls_goodness_of_fit_ref 1.000
_refine_ls_hydrogen_treatment mixed
_refine_ls_matrix_type full
_refine_ls_number_parameters 324
_refine_ls_number_reflns 8448
_refine_ls_number_restraints 0
_refine_ls_restrained_S_all 1.000
_refine_ls_R_factor_all 0.0669
_refine_ls_R_factor_gt 0.0559
_refine_ls_shift/su_max 0.073
_refine_ls_shift/su_mean 0.014
_refine_ls_structure_factor_coef Fsqd
_refine_ls_weighting_details 'w=1/[\s^2^(Fo^2^)+(0.1000P)^2^+3.3600P] where P=(Fo^2^+2Fc^2^)/3'
_refine_ls_weighting_scheme calc
_refine_ls_wR_factor_gt 0.1610
_refine_ls_wR_factor_ref 0.1710
_reflns_number_gt 7207
_reflns_number_total 8448
_reflns_threshold_expression >2sigma(I)
_cod_data_source_file ic010210s_1.cif
_cod_data_source_block mk12a
_cod_depositor_comments
;
The following automatic conversions were performed:

'_refine_ls_weighting_scheme' value 'calc
w=1/[\s^2^(Fo^2^)+(0.1000P)^2^+3.3600P] where P=(Fo^2^+2Fc^2^)/3' was
changed to 'calc'. New tag '_refine_ls_weighting_details' was
created. The value of the new tag was set to
'w=1/[\s^2^(Fo^2^)+(0.1000P)^2^+3.3600P] where P=(Fo^2^+2Fc^2^)/3'.

Automatic conversion script
Id: cif_fix_values 3143 2015-03-26 13:38:13Z robertas 
;
_cod_database_code 4320080

loop_
_symmetry_equiv_pos_as_xyz
'x, y, z'
'-x, y+1/2, -z+1/2'
'-x, -y, -z'
'x, -y-1/2, z-1/2'

loop_
_atom_site_label
_atom_site_type_symbol
_atom_site_fract_x
_atom_site_fract_y
_atom_site_fract_z
_atom_site_U_iso_or_equiv
_atom_site_adp_type
_atom_site_occupancy
_atom_site_calc_flag
_atom_site_refinement_flags
_atom_site_disorder_assembly
_atom_site_disorder_group
Ti1 Ti 0.62455(3) 0.149849(13) 0.77205(3) 0.01371(10) Uani 1 d . . .
O2 O 0.73096(13) 0.09358(6) 0.86615(12) 0.0174(3) Uani 1 d . . .
O3 O 0.49486(12) 0.20438(6) 0.71299(12) 0.0174(3) Uani 1 d . . .
O4 O 0.75584(12) 0.20044(6) 0.77630(13) 0.0198(3) Uani 1 d . . .
O5 O 0.60771(13) 0.11232(6) 0.63048(12) 0.0204(3) Uani 1 d . . .
N6 N 0.45066(16) 0.09619(7) 0.81154(15) 0.0216(3) Uani 1 d . . .
N7 N 0.60228(14) 0.18222(6) 0.95865(14) 0.0144(3) Uani 1 d . . .
C8 C 0.50216(18) 0.15039(8) 1.00313(18) 0.0186(3) Uani 1 d . . .
H8A H 0.4657 0.1754 1.0544 0.022 Uiso 1 calc . . .
H8B H 0.5408 0.1182 1.0516 0.022 Uiso 1 calc . . .
C9 C 0.39763(19) 0.12867(9) 0.90205(19) 0.0237(4) Uani 1 d . . .
H9A H 0.3415 0.1040 0.9348 0.028 Uiso 1 calc . . .
H9B H 0.3482 0.1608 0.8629 0.028 Uiso 1 calc . . .
C10 C 0.57660(17) 0.24566(8) 0.95202(17) 0.0172(3) Uani 1 d . . .
H10A H 0.6462 0.2645 0.9264 0.021 Uiso 1 calc . . .
H10B H 0.5766 0.2593 1.0325 0.021 Uiso 1 calc . . .
C11 C 0.45431(16) 0.26409(8) 0.86920(16) 0.0161(3) Uani 1 d . . .
C12 C 0.37656(17) 0.30485(8) 0.90572(17) 0.0176(3) Uani 1 d . . .
H12 H 0.3975 0.3181 0.9847 0.021 Uiso 1 calc . . .
C13 C 0.26813(17) 0.32638(8) 0.82746(17) 0.0179(3) Uani 1 d . . .
C14 C 0.23646(17) 0.30590(8) 0.70857(18) 0.0182(3) Uani 1 d . . .
C15 C 0.31247(17) 0.26432(8) 0.67235(16) 0.0176(3) Uani 1 d . . .
H15 H 0.2900 0.2500 0.5942 0.021 Uiso 1 calc . . .
C16 C 0.42228(16) 0.24348(8) 0.75103(16) 0.0160(3) Uani 1 d . . .
C17 C 0.18700(19) 0.37096(9) 0.8702(2) 0.0255(4) Uani 1 d . . .
H17A H 0.1175 0.3812 0.8051 0.038 Uiso 1 calc R . .
H17B H 0.2373 0.4043 0.8969 0.038 Uiso 1 calc R . .
H17C H 0.1546 0.3557 0.9357 0.038 Uiso 1 calc R . .
C18 C 0.1232(2) 0.32940(10) 0.61901(19) 0.0267(4) Uani 1 d . . .
H18A H 0.0808 0.3573 0.6579 0.040 Uiso 1 calc R . .
H18B H 0.0656 0.2987 0.5889 0.040 Uiso 1 calc R . .
H18C H 0.1512 0.3471 0.5533 0.040 Uiso 1 calc R . .
C19 C 0.72570(16) 0.17683(8) 1.04952(16) 0.0164(3) Uani 1 d . . .
H19A H 0.7161 0.1943 1.1243 0.020 Uiso 1 calc R . .
H19B H 0.7899 0.1984 1.0210 0.020 Uiso 1 calc R . .
C20 C 0.77266(16) 0.11657(8) 1.07553(16) 0.0157(3) Uani 1 d . . .
C21 C 0.81983(16) 0.09826(8) 1.19446(17) 0.0173(3) Uani 1 d . . .
H21 H 0.8146 0.1230 1.2572 0.021 Uiso 1 calc R . .
C22 C 0.87423(16) 0.04444(8) 1.22214(16) 0.0176(3) Uani 1 d . . .
C23 C 0.88001(17) 0.00689(8) 1.12750(17) 0.0182(3) Uani 1 d . . .
C24 C 0.82899(17) 0.02370(8) 1.00892(18) 0.0184(3) Uani 1 d . . .
H24 H 0.8296 -0.0020 0.9466 0.022 Uiso 1 calc R . .
C25 C 0.77673(16) 0.07849(8) 0.98126(16) 0.0160(3) Uani 1 d . . .
C26 C 0.92752(18) 0.02820(9) 1.35208(18) 0.0227(4) Uani 1 d . . .
H26A H 0.9615 -0.0099 1.3557 0.034 Uiso 1 calc R . .
H26B H 0.8612 0.0297 1.3958 0.034 Uiso 1 calc R . .
H26C H 0.9937 0.0545 1.3873 0.034 Uiso 1 calc R . .
C27 C 0.94054(19) -0.05125(9) 1.15221(19) 0.0233(4) Uani 1 d . . .
H27A H 0.9695 -0.0565 1.2376 0.035 Uiso 1 calc R . .
H27B H 1.0113 -0.0540 1.1144 0.035 Uiso 1 calc R . .
H27C H 0.8794 -0.0803 1.1205 0.035 Uiso 1 calc R . .
C28 C 0.3505(2) 0.09315(11) 0.6984(2) 0.0325(5) Uani 1 d . . .
H28A H 0.3267 0.1312 0.6703 0.049 Uiso 1 calc R . .
H28B H 0.2776 0.0735 0.7137 0.049 Uiso 1 calc R . .
H28C H 0.3825 0.0728 0.6382 0.049 Uiso 1 calc R . .
C29 C 0.4834(2) 0.03755(10) 0.8520(2) 0.0317(5) Uani 1 d . . .
H29A H 0.5183 0.0178 0.7928 0.048 Uiso 1 calc R . .
H29B H 0.4084 0.0180 0.8625 0.048 Uiso 1 calc R . .
H29C H 0.5449 0.0383 0.9272 0.048 Uiso 1 calc R . .
C30 C 0.88940(18) 0.19536(8) 0.79723(19) 0.0213(4) Uani 1 d . . .
H30 H 0.9177 0.1656 0.8579 0.026 Uiso 1 calc R . .
C31 C 0.9493(2) 0.25190(10) 0.8447(2) 0.0304(5) Uani 1 d . . .
H31A H 0.9237 0.2617 0.9177 0.046 Uiso 1 calc R . .
H31B H 0.9222 0.2813 0.7857 0.046 Uiso 1 calc R . .
H31C H 1.0401 0.2485 0.8609 0.046 Uiso 1 calc R . .
C32 C 0.9281(3) 0.17861(11) 0.6819(2) 0.0363(5) Uani 1 d . . .
H32A H 0.8895 0.1427 0.6535 0.054 Uiso 1 calc R . .
H32B H 1.0188 0.1750 0.6972 0.054 Uiso 1 calc R . .
H32C H 0.9005 0.2076 0.6219 0.054 Uiso 1 calc R . .
C33 C 0.6115(3) 0.06854(13) 0.5488(3) 0.0196(5) Uani 0.65 d P . .
H33 H 0.5283 0.0492 0.5304 0.050 Uiso 0.65 d P . .
C34 C 0.7100(3) 0.02393(11) 0.6027(2) 0.0352(5) Uani 1 d . . .
H34A H 0.6938 0.0089 0.6754 0.050 Uiso 0.65 d P . .
H34B H 0.7939 0.0426 0.6217 0.050 Uiso 0.65 d P . .
H34C H 0.7124 -0.0058 0.5461 0.050 Uiso 0.65 d P . .
C35 C 0.6369(4) 0.09473(19) 0.4325(3) 0.0303(8) Uani 0.65 d P . .
H35A H 0.5725 0.1221 0.3998 0.050 Uiso 0.65 d P . .
H35B H 0.6372 0.0648 0.3737 0.050 Uiso 0.65 d P . .
H35C H 0.7187 0.1132 0.4493 0.050 Uiso 0.65 d P . .
C33' C 0.6713(8) 0.0801(3) 0.5523(7) 0.0299(13) Uiso 0.35 d P . .
C35' C 0.5903(8) 0.0789(4) 0.4255(8) 0.0326(19) Uiso 0.35 d P . .

loop_
_atom_site_aniso_label
_atom_site_aniso_U_11
_atom_site_aniso_U_22
_atom_site_aniso_U_33
_atom_site_aniso_U_23
_atom_site_aniso_U_13
_atom_site_aniso_U_12
Ti1 0.01468(15) 0.01522(15) 0.01079(17) 0.00045(10) 0.00192(11) 0.00094(10)
O2 0.0209(6) 0.0178(6) 0.0129(6) 0.0018(5) 0.0022(5) 0.0037(5)
O3 0.0177(6) 0.0209(6) 0.0126(6) 0.0007(5) 0.0015(5) 0.0057(5)
O4 0.0154(6) 0.0203(6) 0.0226(7) 0.0047(5) 0.0023(5) -0.0006(5)
O5 0.0251(6) 0.0214(6) 0.0144(6) -0.0018(5) 0.0039(5) 0.0042(5)
N6 0.0237(8) 0.0238(8) 0.0171(8) -0.0039(6) 0.0045(6) -0.0068(6)
N7 0.0139(6) 0.0156(6) 0.0122(7) -0.0002(5) 0.0002(5) 0.0012(5)
C8 0.0185(8) 0.0230(8) 0.0150(9) 0.0005(6) 0.0051(6) -0.0002(6)
C9 0.0198(8) 0.0283(10) 0.0230(10) 0.0007(8) 0.0048(7) -0.0017(7)
C10 0.0179(7) 0.0158(7) 0.0157(9) -0.0014(6) -0.0009(6) 0.0028(6)
C11 0.0165(7) 0.0157(7) 0.0151(9) 0.0011(6) 0.0012(6) 0.0009(6)
C12 0.0195(8) 0.0168(8) 0.0155(9) -0.0009(6) 0.0022(6) 0.0008(6)
C13 0.0171(7) 0.0165(8) 0.0192(9) 0.0009(6) 0.0021(6) 0.0010(6)
C14 0.0148(7) 0.0188(8) 0.0200(9) 0.0032(6) 0.0021(6) 0.0021(6)
C15 0.0168(7) 0.0214(8) 0.0137(8) 0.0006(6) 0.0012(6) 0.0021(6)
C16 0.0164(7) 0.0174(7) 0.0140(8) 0.0019(6) 0.0032(6) 0.0010(6)
C17 0.0221(9) 0.0228(9) 0.0291(11) -0.0051(8) 0.0007(7) 0.0060(7)
C18 0.0226(9) 0.0322(11) 0.0217(10) 0.0019(8) -0.0028(7) 0.0082(8)
C19 0.0168(7) 0.0169(7) 0.0135(8) -0.0005(6) -0.0011(6) 0.0013(6)
C20 0.0150(7) 0.0173(7) 0.0140(8) 0.0010(6) 0.0014(6) 0.0011(6)
C21 0.0161(7) 0.0201(8) 0.0148(8) 0.0016(6) 0.0015(6) -0.0007(6)
C22 0.0146(7) 0.0210(8) 0.0158(9) 0.0041(6) 0.0006(6) -0.0007(6)
C23 0.0151(7) 0.0192(8) 0.0204(9) 0.0045(6) 0.0038(6) 0.0018(6)
C24 0.0195(8) 0.0167(8) 0.0194(9) 0.0014(6) 0.0052(6) 0.0025(6)
C25 0.0160(7) 0.0169(7) 0.0150(8) 0.0019(6) 0.0031(6) 0.0004(6)
C26 0.0205(8) 0.0261(9) 0.0188(10) 0.0069(7) -0.0010(7) -0.0006(7)
C27 0.0239(9) 0.0204(9) 0.0254(10) 0.0070(7) 0.0053(7) 0.0061(7)
C28 0.0245(10) 0.0411(13) 0.0289(12) -0.0009(9) -0.0003(8) -0.0112(9)
C29 0.0321(11) 0.0246(10) 0.0392(13) 0.0041(9) 0.0096(9) -0.0068(8)
C30 0.0174(8) 0.0212(8) 0.0245(10) 0.0081(7) 0.0033(7) 0.0009(6)
C31 0.0243(10) 0.0295(10) 0.0348(12) 0.0047(9) 0.0010(8) -0.0077(8)
C32 0.0394(12) 0.0355(12) 0.0394(13) 0.0057(10) 0.0204(10) 0.0094(10)
C33 0.0194(13) 0.0198(12) 0.0189(14) -0.0062(10) 0.0027(10) 0.0011(10)
C34 0.0465(14) 0.0304(11) 0.0273(12) -0.0002(9) 0.0056(10) 0.0173(10)
C35 0.042(2) 0.0351(19) 0.0153(16) -0.0011(13) 0.0092(14) 0.0156(18)

loop_
_atom_type_symbol
_atom_type_description
_atom_type_scat_dispersion_real
_atom_type_scat_dispersion_imag
_atom_type_scat_source
C C 0.0033 0.0016 'International Tables Vol C Tables 4.2.6.8 and 6.1.1.4'
H H 0.0000 0.0000 'International Tables Vol C Tables 4.2.6.8 and 6.1.1.4'
O O 0.0106 0.0060 'International Tables Vol C Tables 4.2.6.8 and 6.1.1.4'
N N 0.0061 0.0033 'International Tables Vol C Tables 4.2.6.8 and 6.1.1.4'
Ti Ti 0.2776 0.4457 'International Tables Vol C Tables 4.2.6.8 and 6.1.1.4'

loop_
_geom_angle_atom_site_label_1
_geom_angle_atom_site_label_2
_geom_angle_atom_site_label_3
_geom_angle
_geom_angle_site_symmetry_1
_geom_angle_site_symmetry_3
_geom_angle_publ_flag
O5 Ti1 O4 104.98(7) . . ?
O5 Ti1 O3 95.14(6) . . ?
O4 Ti1 O3 94.72(6) . . ?
O5 Ti1 O2 95.45(6) . . ?
O4 Ti1 O2 93.62(6) . . ?
O3 Ti1 O2 164.36(6) . . ?
O5 Ti1 N7 164.81(6) . . ?
O4 Ti1 N7 90.21(6) . . ?
O3 Ti1 N7 83.49(6) . . ?
O2 Ti1 N7 83.27(6) . . ?
O5 Ti1 N6 89.24(6) . . ?
O4 Ti1 N6 165.72(6) . . ?
O3 Ti1 N6 82.47(6) . . ?
O2 Ti1 N6 86.20(6) . . ?
N7 Ti1 N6 75.58(6) . . ?
C25 O2 Ti1 140.70(12) . . ?
C16 O3 Ti1 141.43(12) . . ?
C30 O4 Ti1 134.66(12) . . ?
C33 O5 C33' 28.1(3) . . ?
C33 O5 Ti1 160.35(16) . . ?
C33' O5 Ti1 146.2(3) . . ?
C29 N6 C28 107.81(18) . . ?
C29 N6 C9 111.17(17) . . ?
C28 N6 C9 107.75(17) . . ?
C29 N6 Ti1 113.98(13) . . ?
C28 N6 Ti1 108.27(13) . . ?
C9 N6 Ti1 107.66(11) . . ?
C8 N7 C19 108.94(14) . . ?
C8 N7 C10 111.58(14) . . ?
C19 N7 C10 104.05(13) . . ?
C8 N7 Ti1 112.36(11) . . ?
C19 N7 Ti1 110.29(11) . . ?
C10 N7 Ti1 109.30(11) . . ?
N7 C8 C9 112.62(16) . . ?
N7 C8 H8A 109.0 . . ?
C9 C8 H8A 108.8 . . ?
N7 C8 H8B 109.2 . . ?
C9 C8 H8B 109.1 . . ?
H8A C8 H8B 108.0 . . ?
N6 C9 C8 111.10(16) . . ?
N6 C9 H9A 109.4 . . ?
C8 C9 H9A 109.1 . . ?
N6 C9 H9B 109.7 . . ?
C8 C9 H9B 109.5 . . ?
H9A C9 H9B 108.0 . . ?
N7 C10 C11 116.04(15) . . ?
N7 C10 H10A 108.2 . . ?
C11 C10 H10A 108.2 . . ?
N7 C10 H10B 108.2 . . ?
C11 C10 H10B 108.4 . . ?
H10A C10 H10B 107.5 . . ?
C12 C11 C16 119.10(16) . . ?
C12 C11 C10 120.80(16) . . ?
C16 C11 C10 119.93(16) . . ?
C11 C12 C13 122.07(17) . . ?
C11 C12 H12 118.9 . . ?
C13 C12 H12 119.1 . . ?
C12 C13 C14 118.78(17) . . ?
C12 C13 C17 120.47(17) . . ?
C14 C13 C17 120.76(16) . . ?
C15 C14 C13 119.36(16) . . ?
C15 C14 C18 119.72(18) . . ?
C13 C14 C18 120.90(17) . . ?
C14 C15 C16 121.51(17) . . ?
C14 C15 H15 119.3 . . ?
C16 C15 H15 119.2 . . ?
O3 C16 C11 120.65(16) . . ?
O3 C16 C15 120.19(16) . . ?
C11 C16 C15 119.16(16) . . ?
C13 C17 H17A 109.5 . . ?
C13 C17 H17B 109.5 . . ?
H17A C17 H17B 109.5 . . ?
C13 C17 H17C 109.4 . . ?
H17A C17 H17C 109.5 . . ?
H17B C17 H17C 109.5 . . ?
C14 C18 H18A 109.2 . . ?
C14 C18 H18B 109.7 . . ?
H18A C18 H18B 109.5 . . ?
C14 C18 H18C 109.5 . . ?
H18A C18 H18C 109.5 . . ?
H18B C18 H18C 109.5 . . ?
N7 C19 C20 115.08(14) . . ?
N7 C19 H19A 108.5 . . ?
C20 C19 H19A 108.4 . . ?
N7 C19 H19B 108.6 . . ?
C20 C19 H19B 108.6 . . ?
H19A C19 H19B 107.5 . . ?
C25 C20 C21 118.63(16) . . ?
C25 C20 C19 120.65(16) . . ?
C21 C20 C19 120.63(16) . . ?
C22 C21 C20 122.49(17) . . ?
C22 C21 H21 118.6 . . ?
C20 C21 H21 118.9 . . ?
C21 C22 C23 118.64(16) . . ?
C21 C22 C26 119.81(17) . . ?
C23 C22 C26 121.54(17) . . ?
C22 C23 C24 119.47(17) . . ?
C22 C23 C27 120.82(17) . . ?
C24 C23 C27 119.71(18) . . ?
C25 C24 C23 121.66(18) . . ?
C25 C24 H24 119.2 . . ?
C23 C24 H24 119.2 . . ?
O2 C25 C24 120.02(17) . . ?
O2 C25 C20 120.94(16) . . ?
C24 C25 C20 119.04(17) . . ?
C22 C26 H26A 109.6 . . ?
C22 C26 H26B 109.4 . . ?
H26A C26 H26B 109.5 . . ?
C22 C26 H26C 109.4 . . ?
H26A C26 H26C 109.5 . . ?
H26B C26 H26C 109.5 . . ?
C23 C27 H27A 109.5 . . ?
C23 C27 H27B 109.4 . . ?
H27A C27 H27B 109.5 . . ?
C23 C27 H27C 109.5 . . ?
H27A C27 H27C 109.5 . . ?
H27B C27 H27C 109.5 . . ?
N6 C28 H28A 109.5 . . ?
N6 C28 H28B 109.5 . . ?
H28A C28 H28B 109.5 . . ?
N6 C28 H28C 109.4 . . ?
H28A C28 H28C 109.5 . . ?
H28B C28 H28C 109.5 . . ?
N6 C29 H29A 109.5 . . ?
N6 C29 H29B 109.4 . . ?
H29A C29 H29B 109.5 . . ?
N6 C29 H29C 109.5 . . ?
H29A C29 H29C 109.5 . . ?
H29B C29 H29C 109.5 . . ?
O4 C30 C31 109.00(17) . . ?
O4 C30 C32 110.12(18) . . ?
C31 C30 C32 110.81(19) . . ?
O4 C30 H30 108.9 . . ?
C31 C30 H30 108.9 . . ?
C32 C30 H30 109.0 . . ?
C30 C31 H31A 109.6 . . ?
C30 C31 H31B 109.5 . . ?
H31A C31 H31B 109.5 . . ?
C30 C31 H31C 109.3 . . ?
H31A C31 H31C 109.5 . . ?
H31B C31 H31C 109.5 . . ?
C30 C32 H32A 109.5 . . ?
C30 C32 H32B 109.3 . . ?
H32A C32 H32B 109.5 . . ?
C30 C32 H32C 109.6 . . ?
H32A C32 H32C 109.5 . . ?
H32B C32 H32C 109.5 . . ?
C33' C33 O5 80.9(7) . . ?
C33' C33 C35' 86.2(8) . . ?
O5 C33 C35' 121.7(4) . . ?
C33' C33 C34 71.5(7) . . ?
O5 C33 C34 110.9(2) . . ?
C35' C33 C34 118.0(4) . . ?
C33' C33 C35 63.4(7) . . ?
O5 C33 C35 108.8(3) . . ?
C35' C33 C35 23.6(3) . . ?
C34 C33 C35 112.2(3) . . ?
C33' C33 H33 170.1 . . ?
O5 C33 H33 108.4 . . ?
C35' C33 H33 85.9 . . ?
C34 C33 H33 107.2 . . ?
C35 C33 H33 109.2 . . ?
C33' C34 C33 26.9(3) . . ?
C33' C34 H34A 125.7 . . ?
C33 C34 H34A 111.0 . . ?
C33' C34 H34B 81.8 . . ?
C33 C34 H34B 108.2 . . ?
H34A C34 H34B 108.1 . . ?
C33' C34 H34C 116.1 . . ?
C33 C34 H34C 110.5 . . ?
H34A C34 H34C 110.9 . . ?
H34B C34 H34C 108.1 . . ?
C35' C35 C33' 90.7(11) . . ?
C35' C35 C33 64.9(10) . . ?
C33' C35 C33 26.8(3) . . ?
C35' C35 H35A 81.2 . . ?
C33' C35 H35A 124.4 . . ?
C33 C35 H35A 110.3 . . ?
C35' C35 H35B 66.7 . . ?
C33' C35 H35B 117.7 . . ?
C33 C35 H35B 109.7 . . ?
H35A C35 H35B 109.1 . . ?
C35' C35 H35C 169.3 . . ?
C33' C35 H35C 83.2 . . ?
C33 C35 H35C 109.8 . . ?
H35A C35 H35C 109.5 . . ?
H35B C35 H35C 108.4 . . ?
C33 C33' C35 89.8(8) . . ?
C33 C33' O5 71.0(6) . . ?
C35 C33' O5 114.8(5) . . ?
C33 C33' C34 81.6(7) . . ?
C35 C33' C34 127.3(6) . . ?
O5 C33' C34 111.1(5) . . ?
C33 C33' C35' 66.6(7) . . ?
C35 C33' C35' 24.0(3) . . ?
O5 C33' C35' 110.0(6) . . ?
C34 C33' C35' 114.4(6) . . ?
C35 C35' C33 91.5(10) . . ?
C35 C35' C33' 65.3(9) . . ?
C33 C35' C33' 27.2(3) . . ?
C35 C35' H35A 63.6 . . ?
C33 C35' H35A 115.1 . . ?
C33' C35' H35A 106.1 . . ?
C35 C35' H35B 75.4 . . ?
C33 C35' H35B 126.4 . . ?
C33' C35' H35B 109.5 . . ?
H35A C35' H35B 104.9 . . ?
C35 C35' H35C 6.6 . . ?
C33 C35' H35C 88.5 . . ?
C33' C35' H35C 61.7 . . ?
H35A C35' H35C 70.1 . . ?
H35B C35' H35C 72.7 . . ?

loop_
_geom_bond_atom_site_label_1
_geom_bond_atom_site_label_2
_geom_bond_distance
_geom_bond_site_symmetry_2
_geom_bond_publ_flag
Ti1 O5 1.8075(14) . ?
Ti1 O4 1.8378(14) . ?
Ti1 O3 1.9013(13) . ?
Ti1 O2 1.9091(13) . ?
Ti1 N7 2.3173(16) . ?
Ti1 N6 2.3825(17) . ?
O2 C25 1.340(2) . ?
O3 C16 1.337(2) . ?
O4 C30 1.414(2) . ?
O5 C33 1.389(3) . ?
O5 C33' 1.450(7) . ?
N6 C29 1.462(3) . ?
N6 C28 1.487(3) . ?
N6 C9 1.493(3) . ?
N7 C8 1.491(2) . ?
N7 C19 1.499(2) . ?
N7 C10 1.505(2) . ?
C8 C9 1.509(3) . ?
C8 H8A 0.9709 . ?
C8 H8B 0.9673 . ?
C9 H9A 0.9724 . ?
C9 H9B 0.9675 . ?
C10 C11 1.504(2) . ?
C10 H10A 0.9689 . ?
C10 H10B 0.9693 . ?
C11 C12 1.393(3) . ?
C11 C16 1.397(3) . ?
C12 C13 1.397(2) . ?
C12 H12 0.9305 . ?
C13 C14 1.404(3) . ?
C13 C17 1.509(3) . ?
C14 C15 1.392(3) . ?
C14 C18 1.510(3) . ?
C15 C16 1.404(2) . ?
C15 H15 0.9295 . ?
C17 H17A 0.9600 . ?
C17 H17B 0.9600 . ?
C17 H17C 0.9600 . ?
C18 H18A 0.9600 . ?
C18 H18B 0.9600 . ?
C18 H18C 0.9600 . ?
C19 C20 1.502(2) . ?
C19 H19A 0.9700 . ?
C19 H19B 0.9700 . ?
C20 C25 1.402(3) . ?
C20 C21 1.403(2) . ?
C21 C22 1.393(3) . ?
C21 H21 0.9300 . ?
C22 C23 1.401(3) . ?
C22 C26 1.511(3) . ?
C23 C24 1.396(3) . ?
C23 C27 1.506(3) . ?
C24 C25 1.405(2) . ?
C24 H24 0.9300 . ?
C26 H26A 0.9600 . ?
C26 H26B 0.9600 . ?
C26 H26C 0.9600 . ?
C27 H27A 0.9600 . ?
C27 H27B 0.9600 . ?
C27 H27C 0.9600 . ?
C28 H28A 0.9600 . ?
C28 H28B 0.9600 . ?
C28 H28C 0.9600 . ?
C29 H29A 0.9600 . ?
C29 H29B 0.9600 . ?
C29 H29C 0.9600 . ?
C30 C31 1.516(3) . ?
C30 C32 1.516(3) . ?
C30 H30 0.9800 . ?
C31 H31A 0.9600 . ?
C31 H31B 0.9600 . ?
C31 H31C 0.9600 . ?
C32 H32A 0.9600 . ?
C32 H32B 0.9600 . ?
C32 H32C 0.9600 . ?
C33 C33' 0.693(8) . ?
C33 C35' 1.392(9) . ?
C33 C34 1.517(4) . ?
C33 C35 1.537(5) . ?
C33 H33 0.9859 . ?
C34 C33' 1.454(7) . ?
C34 H34A 0.9510 . ?
C34 H34B 0.9853 . ?
C34 H34C 0.9518 . ?
C35 C35' 0.615(8) . ?
C35 C33' 1.374(8) . ?
C35 H35A 0.9560 . ?
C35 H35B 0.9689 . ?
C35 H35C 0.9636 . ?
C33' C35' 1.513(11) . ?
C35' H35A 1.0551 . ?
C35' H35B 0.9199 . ?
C35' H35C 1.5724 . ?
